data_4348912
loop_
_publ_author_name
'Dong, Yanping'
'Yan, Pengfei'
'Zou, Xiaoyan'
'Li, Guangming'

_publ_section_title
;
 Azacyclo-auxiliary ligand-tuned SMMs of dibenzoylmethane Dy(iii)
 complexes
;
_journal_issue 9
_journal_name_full 'Inorganic Chemistry Frontiers'
_journal_page_first 827
_journal_paper_doi 10.1039/C5QI00079C
_journal_volume 2
_journal_year 2015
_chemical_formula_moiety 'C55 H41 Dy N2 O6'
_chemical_formula_sum 'C55 H41 Dy N2 O6'
_chemical_formula_weight 988.40
_space_group_IT_number 14
_space_group_name_Hall '-P 2ybc'
_space_group_name_H-M_alt 'P 1 21/c 1'
_symmetry_cell_setting monoclinic
_symmetry_space_group_name_Hall '-P 2ybc'
_symmetry_space_group_name_H-M 'P 1 21/c 1'
_atom_sites_solution_hydrogens geom
_atom_sites_solution_primary direct
_atom_sites_solution_secondary difmap
_audit_creation_method SHELXL-97
_audit_update_record
;
2015-04-29 deposited with the CCDC.
2015-06-24 downloaded from the CCDC.
;
_cell_angle_alpha 90.00
_cell_angle_beta 109.799(5)
_cell_angle_gamma 90.00
_cell_formula_units_Z 4
_cell_length_a 13.3650(5)
_cell_length_b 22.5332(7)
_cell_length_c 16.1797(6)
_cell_measurement_reflns_used 8362
_cell_measurement_temperature 293(2)
_cell_measurement_theta_max 29.6146
_cell_measurement_theta_min 3.0517
_cell_volume 4584.6(3)
_computing_cell_refinement
;
CrysAlisPro, Agilent Technologies,
Version 1.171.35.21 (release 20-01-2012 CrysAlis171 .NET)
(compiled Jan 23 2012,18:06:46)
;
_computing_data_collection
;
CrysAlisPro, Agilent Technologies,
Version 1.171.35.21 (release 20-01-2012 CrysAlis171 .NET)
(compiled Jan 23 2012,18:06:46)
;
_computing_data_reduction
;
CrysAlisPro, Agilent Technologies,
Version 1.171.35.21 (release 20-01-2012 CrysAlis171 .NET)
(compiled Jan 23 2012,18:06:46)
;
_computing_structure_refinement 'SHELXL-97 (Sheldrick, 1997)'
_computing_structure_solution 'SHELXS-97 (Sheldrick, 1990)'
_diffrn_ambient_temperature 293(2)
_diffrn_detector_area_resol_mean 16.1954
_diffrn_measured_fraction_theta_full 0.998
_diffrn_measured_fraction_theta_max 0.998
_diffrn_measurement_device_type 'Xcalibur, Eos'
_diffrn_measurement_method '\w scans'
_diffrn_radiation_monochromator graphite
_diffrn_radiation_source 'fine-focus sealed tube'
_diffrn_radiation_type MoK\a
_diffrn_radiation_wavelength 0.71073
_diffrn_reflns_av_R_equivalents 0.0254
_diffrn_reflns_av_sigmaI/netI 0.0343
_diffrn_reflns_limit_h_max 15
_diffrn_reflns_limit_h_min -14
_diffrn_reflns_limit_k_max 26
_diffrn_reflns_limit_k_min -21
_diffrn_reflns_limit_l_max 19
_diffrn_reflns_limit_l_min -15
_diffrn_reflns_number 18571
_diffrn_reflns_theta_full 25.00
_diffrn_reflns_theta_max 25.00
_diffrn_reflns_theta_min 3.16
_exptl_absorpt_coefficient_mu 1.683
_exptl_absorpt_correction_T_max 0.7936
_exptl_absorpt_correction_T_min 0.7188
_exptl_absorpt_correction_type multi-scan
_exptl_absorpt_process_details
;
CrysAlisPro, Agilent Technologies,
Version 1.171.35.21 (release 20-01-2012 CrysAlis171 .NET)
(compiled Jan 23 2012,18:06:46)
Empirical absorption correction using spherical harmonics,
 implemented in SCALE3 ABSPACK scaling algorithm.
;
_exptl_crystal_colour colourless
_exptl_crystal_density_diffrn 1.432
_exptl_crystal_density_method 'not measured'
_exptl_crystal_description block
_exptl_crystal_F_000 1996
_exptl_crystal_size_max 0.21
_exptl_crystal_size_mid 0.17
_exptl_crystal_size_min 0.14
_refine_diff_density_max 0.604
_refine_diff_density_min -0.582
_refine_diff_density_rms 0.056
_refine_ls_extinction_method none
_refine_ls_goodness_of_fit_ref 1.024
_refine_ls_hydrogen_treatment mixed
_refine_ls_matrix_type full
_refine_ls_number_parameters 577
_refine_ls_number_reflns 8052
_refine_ls_number_restraints 0
_refine_ls_restrained_S_all 1.024
_refine_ls_R_factor_all 0.0377
_refine_ls_R_factor_gt 0.0268
_refine_ls_shift/su_max 0.004
_refine_ls_shift/su_mean 0.000
_refine_ls_structure_factor_coef Fsqd
_refine_ls_weighting_details 'calc w=1/[\s^2^(Fo^2^)+(0.0254P)^2^+1.5533P] where P=(Fo^2^+2Fc^2^)/3'
_refine_ls_weighting_scheme calc
_refine_ls_wR_factor_gt 0.0575
_refine_ls_wR_factor_ref 0.0622
_reflns_number_gt 6699
_reflns_number_total 8052
_reflns_threshold_expression >2sigma(I)
_cod_data_source_file c5qi00079c2.cif
_cod_data_source_block 1
_cod_original_sg_symbol_H-M 'P 21/c'
_cod_database_code 4348912

loop_
_symmetry_equiv_pos_as_xyz
'x, y, z'
'-x, y+1/2, -z+1/2'
'-x, -y, -z'
'x, -y-1/2, z-1/2'

loop_
_atom_site_label
_atom_site_type_symbol
_atom_site_fract_x
_atom_site_fract_y
_atom_site_fract_z
_atom_site_U_iso_or_equiv
_atom_site_adp_type
_atom_site_occupancy
_atom_site_symmetry_multiplicity
_atom_site_calc_flag
_atom_site_refinement_flags
C1 C 0.0860(3) 0.53198(17) 0.7972(2) 0.0632(10) Uani 1 1 d .
H1 H 0.0545 0.5421 0.7383 0.076 Uiso 1 1 calc R
C2 C 0.0279(3) 0.50103(19) 0.8380(3) 0.0794(12) Uani 1 1 d .
H2 H -0.0421 0.4904 0.8071 0.095 Uiso 1 1 calc R
C3 C 0.0731(4) 0.4859(2) 0.9243(3) 0.0916(14) Uani 1 1 d .
H3 H 0.0346 0.4641 0.9521 0.110 Uiso 1 1 calc R
C4 C 0.1749(4) 0.5028(3) 0.9698(3) 0.1125(19) Uani 1 1 d .
H4 H 0.2051 0.4933 1.0291 0.135 Uiso 1 1 calc R
C5 C 0.2332(3) 0.5339(2) 0.9285(2) 0.0891(15) Uani 1 1 d .
H5 H 0.3026 0.5451 0.9602 0.107 Uiso 1 1 calc R
C6 C 0.1903(3) 0.54866(15) 0.8407(2) 0.0497(8) Uani 1 1 d .
C7 C 0.2479(2) 0.58203(13) 0.79078(19) 0.0424(7) Uani 1 1 d .
C8 C 0.3561(2) 0.59571(15) 0.82933(19) 0.0476(8) Uani 1 1 d .
H8 H 0.3892 0.5861 0.8882 0.057 Uiso 1 1 calc R
C9 C 0.4174(2) 0.62259(13) 0.78556(19) 0.0419(7) Uani 1 1 d .
C10 C 0.5304(2) 0.63995(15) 0.8342(2) 0.0475(8) Uani 1 1 d .
C11 C 0.5901(3) 0.6159(2) 0.9146(2) 0.0732(12) Uani 1 1 d .
H11 H 0.5619 0.5857 0.9392 0.088 Uiso 1 1 calc R
C12 C 0.6923(3) 0.6370(3) 0.9587(3) 0.1007(17) Uani 1 1 d .
H12 H 0.7320 0.6212 1.0130 0.121 Uiso 1 1 calc R
C13 C 0.7342(4) 0.6807(3) 0.9225(4) 0.1049(19) Uani 1 1 d .
H13 H 0.8020 0.6950 0.9528 0.126 Uiso 1 1 calc R
C14 C 0.6787(3) 0.7036(2) 0.8430(3) 0.0837(14) Uani 1 1 d .
H14 H 0.7090 0.7326 0.8179 0.100 Uiso 1 1 calc R
C15 C 0.5759(3) 0.68370(17) 0.7989(2) 0.0604(9) Uani 1 1 d .
H15 H 0.5372 0.7001 0.7448 0.072 Uiso 1 1 calc R
C16 C -0.1676(2) 0.63513(16) 0.4451(2) 0.0523(8) Uani 1 1 d .
H16 H -0.1298 0.6667 0.4783 0.063 Uiso 1 1 calc R
C17 C -0.2772(3) 0.63783(17) 0.4107(3) 0.0612(10) Uani 1 1 d .
H17 H -0.3125 0.6714 0.4200 0.073 Uiso 1 1 calc R
C18 C -0.3340(3) 0.59135(18) 0.3629(2) 0.0640(10) Uani 1 1 d .
H18 H -0.4078 0.5932 0.3401 0.077 Uiso 1 1 calc R
C19 C -0.2819(3) 0.54192(17) 0.3486(2) 0.0571(9) Uani 1 1 d .
H19 H -0.3206 0.5103 0.3162 0.069 Uiso 1 1 calc R
C20 C -0.1717(2) 0.53915(14) 0.38235(19) 0.0447(7) Uani 1 1 d .
H20 H -0.1368 0.5056 0.3725 0.054 Uiso 1 1 calc R
C21 C -0.1132(2) 0.58596(14) 0.43063(18) 0.0386(7) Uani 1 1 d .
C22 C 0.0066(2) 0.58606(13) 0.46767(18) 0.0379(7) Uani 1 1 d .
C23 C 0.0648(2) 0.55002(14) 0.43100(19) 0.0446(8) Uani 1 1 d .
H23 H 0.0273 0.5265 0.3833 0.053 Uiso 1 1 calc R
C24 C 0.1755(2) 0.54664(13) 0.46087(18) 0.0389(7) Uani 1 1 d .
C25 C 0.2291(2) 0.50510(14) 0.41707(19) 0.0442(7) Uani 1 1 d .
C26 C 0.1809(3) 0.45444(17) 0.3739(2) 0.0630(10) Uani 1 1 d .
H26 H 0.1131 0.4445 0.3734 0.076 Uiso 1 1 calc R
C27 C 0.2312(4) 0.4181(2) 0.3314(3) 0.0820(13) Uani 1 1 d .
H27 H 0.1976 0.3841 0.3026 0.098 Uiso 1 1 calc R
C28 C 0.3311(4) 0.4326(2) 0.3317(3) 0.0831(14) Uani 1 1 d .
H28 H 0.3640 0.4091 0.3013 0.100 Uiso 1 1 calc R
C29 C 0.3820(3) 0.4810(2) 0.3764(3) 0.0841(13) Uani 1 1 d .
H29 H 0.4508 0.4896 0.3784 0.101 Uiso 1 1 calc R
C30 C 0.3315(3) 0.51757(18) 0.4190(2) 0.0657(10) Uani 1 1 d .
H30 H 0.3666 0.5508 0.4492 0.079 Uiso 1 1 calc R
C31 C -0.0948(3) 0.74815(19) 0.6483(2) 0.0672(10) Uani 1 1 d .
H31 H -0.0855 0.7120 0.6240 0.081 Uiso 1 1 calc R
C32 C -0.1915(3) 0.7610(2) 0.6574(3) 0.0818(13) Uani 1 1 d .
H32 H -0.2472 0.7340 0.6381 0.098 Uiso 1 1 calc R
C33 C -0.2052(4) 0.8137(3) 0.6948(3) 0.0889(14) Uani 1 1 d .
H33 H -0.2701 0.8222 0.7016 0.107 Uiso 1 1 calc R
C34 C -0.1236(4) 0.8536(2) 0.7221(3) 0.0938(15) Uani 1 1 d .
H34 H -0.1333 0.8894 0.7470 0.113 Uiso 1 1 calc R
C35 C -0.0263(4) 0.84084(18) 0.7128(3) 0.0786(12) Uani 1 1 d .
H35 H 0.0293 0.8679 0.7323 0.094 Uiso 1 1 calc R
C36 C -0.0116(3) 0.78806(16) 0.6748(2) 0.0565(9) Uani 1 1 d .
C37 C 0.0927(3) 0.77147(16) 0.6640(2) 0.0528(8) Uani 1 1 d .
C38 C 0.1678(3) 0.81475(16) 0.6658(2) 0.0617(9) Uani 1 1 d .
H38 H 0.1507 0.8542 0.6712 0.074 Uiso 1 1 calc R
C39 C 0.2671(3) 0.80192(16) 0.6599(2) 0.0545(9) Uani 1 1 d .
C40 C 0.3425(3) 0.85085(16) 0.6559(2) 0.0568(9) Uani 1 1 d .
C41 C 0.3349(3) 0.90844(18) 0.6827(3) 0.0751(11) Uani 1 1 d .
H41 H 0.2827 0.9183 0.7064 0.090 Uiso 1 1 calc R
C42 C 0.4048(4) 0.9515(2) 0.6743(3) 0.0892(14) Uani 1 1 d .
H42 H 0.3986 0.9902 0.6920 0.107 Uiso 1 1 calc R
C43 C 0.4820(4) 0.9381(2) 0.6408(3) 0.0873(15) Uani 1 1 d .
H43 H 0.5279 0.9675 0.6348 0.105 Uiso 1 1 calc R
C44 C 0.4921(3) 0.8813(2) 0.6157(3) 0.0834(13) Uani 1 1 d .
H44 H 0.5456 0.8719 0.5932 0.100 Uiso 1 1 calc R
C45 C 0.4231(3) 0.83770(18) 0.6236(3) 0.0700(11) Uani 1 1 d .
H45 H 0.4312 0.7990 0.6070 0.084 Uiso 1 1 calc R
C46 C 0.0449(2) 0.75002(16) 0.4512(2) 0.0550(9) Uani 1 1 d .
H46 H 0.0023 0.7368 0.4825 0.066 Uiso 1 1 calc R
C47 C 0.0042(3) 0.79235(17) 0.3870(2) 0.0631(10) Uani 1 1 d .
H47 H -0.0643 0.8069 0.3751 0.076 Uiso 1 1 calc R
C48 C 0.0664(3) 0.81245(18) 0.3413(2) 0.0682(11) Uani 1 1 d .
H48 H 0.0410 0.8410 0.2978 0.082 Uiso 1 1 calc R
C49 C 0.1667(3) 0.78982(16) 0.3607(2) 0.0587(9) Uani 1 1 d .
H49 H 0.2104 0.8032 0.3304 0.070 Uiso 1 1 calc R
C50 C 0.2030(2) 0.74705(14) 0.42532(19) 0.0416(7) Uani 1 1 d .
C51 C 0.3100(2) 0.72039(14) 0.44726(19) 0.0420(7) Uani 1 1 d .
C52 C 0.3742(3) 0.7311(2) 0.3975(3) 0.0760(13) Uani 1 1 d .
H52 H 0.3508 0.7556 0.3485 0.091 Uiso 1 1 calc R
C53 C 0.4726(3) 0.7052(2) 0.4210(3) 0.0967(17) Uani 1 1 d .
H53 H 0.5166 0.7121 0.3882 0.116 Uiso 1 1 calc R
C54 C 0.5058(3) 0.66895(19) 0.4935(3) 0.0753(12) Uani 1 1 d .
H54 H 0.5727 0.6513 0.5112 0.090 Uiso 1 1 calc R
C55 C 0.4373(2) 0.65965(15) 0.5389(2) 0.0512(8) Uani 1 1 d .
H55 H 0.4589 0.6346 0.5874 0.061 Uiso 1 1 calc R
Dy1 Dy 0.216906(10) 0.658621(6) 0.603947(8) 0.03471(5) Uani 1 1 d .
N1 N 0.14204(18) 0.72705(11) 0.47068(15) 0.0421(6) Uani 1 1 d .
N2 N 0.34114(18) 0.68464(11) 0.51724(15) 0.0396(6) Uani 1 1 d .
O1 O 0.19325(15) 0.59769(10) 0.71324(12) 0.0466(5) Uani 1 1 d .
O2 O 0.38219(15) 0.63471(11) 0.70418(13) 0.0517(6) Uani 1 1 d .
O3 O 0.04757(14) 0.62136(9) 0.53111(13) 0.0434(5) Uani 1 1 d .
O4 O 0.23584(14) 0.57825(9) 0.52269(12) 0.0408(5) Uani 1 1 d .
O5 O 0.10395(17) 0.71659(10) 0.65146(14) 0.0525(6) Uani 1 1 d .
O6 O 0.29989(16) 0.74954(10) 0.65590(15) 0.0554(6) Uani 1 1 d .

loop_
_atom_site_aniso_label
_atom_site_aniso_U_11
_atom_site_aniso_U_22
_atom_site_aniso_U_33
_atom_site_aniso_U_23
_atom_site_aniso_U_13
_atom_site_aniso_U_12
C1 0.076(2) 0.068(3) 0.0491(18) -0.0030(18) 0.0249(19) -0.021(2)
C2 0.086(3) 0.084(3) 0.076(3) -0.004(2) 0.038(2) -0.032(2)
C3 0.110(4) 0.095(4) 0.089(3) 0.015(3) 0.058(3) -0.025(3)
C4 0.118(4) 0.151(5) 0.067(3) 0.044(3) 0.029(3) -0.025(4)
C5 0.079(3) 0.128(4) 0.056(2) 0.032(3) 0.017(2) -0.016(3)
C6 0.058(2) 0.048(2) 0.0451(17) 0.0012(15) 0.0207(16) -0.0061(16)
C7 0.0525(19) 0.0366(18) 0.0390(16) -0.0042(14) 0.0168(15) -0.0038(14)
C8 0.0526(19) 0.053(2) 0.0342(15) 0.0015(15) 0.0111(15) -0.0024(16)
C9 0.0456(17) 0.0359(18) 0.0412(16) -0.0031(14) 0.0107(15) 0.0046(14)
C10 0.0432(18) 0.054(2) 0.0457(17) -0.0134(16) 0.0158(16) 0.0004(15)
C11 0.054(2) 0.099(3) 0.058(2) -0.003(2) 0.0071(19) -0.005(2)
C12 0.059(3) 0.160(5) 0.066(3) -0.015(3) -0.001(2) -0.003(3)
C13 0.057(3) 0.166(6) 0.094(4) -0.051(4) 0.028(3) -0.033(3)
C14 0.072(3) 0.100(4) 0.090(3) -0.032(3) 0.042(3) -0.033(3)
C15 0.060(2) 0.063(2) 0.063(2) -0.0159(19) 0.0272(19) -0.0064(19)
C16 0.0429(18) 0.048(2) 0.069(2) -0.0133(18) 0.0229(17) -0.0033(16)
C17 0.0427(19) 0.059(2) 0.086(3) -0.003(2) 0.0280(19) 0.0098(17)
C18 0.0374(18) 0.075(3) 0.075(2) 0.000(2) 0.0129(18) 0.0000(19)
C19 0.0469(19) 0.061(2) 0.058(2) -0.0064(18) 0.0110(17) -0.0108(17)
C20 0.0454(18) 0.044(2) 0.0432(16) -0.0016(15) 0.0131(15) 0.0007(15)
C21 0.0362(16) 0.0436(18) 0.0369(14) 0.0009(14) 0.0133(13) 0.0011(14)
C22 0.0426(16) 0.0374(17) 0.0343(14) 0.0014(13) 0.0137(14) 0.0004(14)
C23 0.0384(17) 0.052(2) 0.0392(15) -0.0113(15) 0.0073(14) 0.0044(15)
C24 0.0440(17) 0.0367(17) 0.0369(15) 0.0029(14) 0.0147(14) 0.0060(14)
C25 0.0477(18) 0.046(2) 0.0392(15) -0.0015(15) 0.0153(15) 0.0103(15)
C26 0.058(2) 0.061(2) 0.066(2) -0.016(2) 0.0157(19) 0.0132(18)
C27 0.088(3) 0.074(3) 0.076(3) -0.029(2) 0.018(2) 0.024(2)
C28 0.103(4) 0.088(4) 0.067(2) -0.010(2) 0.041(3) 0.043(3)
C29 0.074(3) 0.097(4) 0.100(3) -0.006(3) 0.054(3) 0.023(3)
C30 0.063(2) 0.067(3) 0.078(2) -0.015(2) 0.038(2) 0.004(2)
C31 0.076(3) 0.069(3) 0.066(2) -0.011(2) 0.037(2) 0.006(2)
C32 0.065(3) 0.104(4) 0.084(3) -0.003(3) 0.035(2) 0.007(2)
C33 0.084(3) 0.111(4) 0.091(3) 0.016(3) 0.054(3) 0.038(3)
C34 0.122(4) 0.083(4) 0.101(3) -0.010(3) 0.070(3) 0.032(3)
C35 0.097(3) 0.064(3) 0.091(3) -0.020(2) 0.052(3) 0.007(2)
C36 0.072(2) 0.052(2) 0.0564(19) -0.0054(18) 0.0360(19) 0.0064(19)
C37 0.071(2) 0.045(2) 0.0518(18) -0.0089(16) 0.0326(18) 0.0047(17)
C38 0.077(3) 0.036(2) 0.081(2) -0.0114(19) 0.038(2) -0.0025(18)
C39 0.069(2) 0.048(2) 0.0482(18) -0.0103(17) 0.0213(18) -0.0086(18)
C40 0.068(2) 0.051(2) 0.0482(18) -0.0048(17) 0.0150(18) -0.0148(18)
C41 0.091(3) 0.058(3) 0.077(3) -0.016(2) 0.031(2) -0.019(2)
C42 0.115(4) 0.057(3) 0.085(3) -0.012(2) 0.020(3) -0.034(3)
C43 0.089(3) 0.083(4) 0.074(3) 0.012(3) 0.007(3) -0.040(3)
C44 0.066(3) 0.090(4) 0.091(3) 0.005(3) 0.021(2) -0.022(3)
C45 0.067(2) 0.065(3) 0.077(3) -0.008(2) 0.023(2) -0.014(2)
C46 0.0440(19) 0.062(2) 0.064(2) 0.0136(18) 0.0243(17) 0.0096(17)
C47 0.0443(19) 0.070(3) 0.070(2) 0.016(2) 0.0127(18) 0.0137(18)
C48 0.058(2) 0.068(3) 0.071(2) 0.032(2) 0.013(2) 0.006(2)
C49 0.049(2) 0.065(2) 0.062(2) 0.0257(19) 0.0175(17) -0.0011(18)
C50 0.0430(17) 0.0440(19) 0.0387(15) 0.0014(14) 0.0148(14) -0.0046(14)
C51 0.0380(16) 0.0463(19) 0.0458(16) 0.0054(15) 0.0195(14) -0.0010(14)
C52 0.065(2) 0.095(3) 0.082(3) 0.047(2) 0.043(2) 0.017(2)
C53 0.067(3) 0.128(4) 0.121(4) 0.059(3) 0.067(3) 0.029(3)
C54 0.050(2) 0.093(3) 0.097(3) 0.034(3) 0.042(2) 0.019(2)
C55 0.0439(18) 0.057(2) 0.0590(19) 0.0134(17) 0.0253(16) 0.0085(16)
Dy1 0.03748(9) 0.03568(9) 0.03331(8) -0.00067(6) 0.01504(6) -0.00020(6)
N1 0.0377(14) 0.0464(16) 0.0441(13) 0.0056(12) 0.0165(12) 0.0043(12)
N2 0.0391(14) 0.0404(15) 0.0422(13) 0.0024(12) 0.0177(12) 0.0021(11)
O1 0.0471(12) 0.0530(14) 0.0365(11) 0.0042(10) 0.0097(10) -0.0090(10)
O2 0.0421(12) 0.0674(16) 0.0430(12) 0.0102(11) 0.0112(10) -0.0017(11)
O3 0.0377(11) 0.0473(13) 0.0455(11) -0.0114(10) 0.0145(10) -0.0001(10)
O4 0.0372(11) 0.0423(12) 0.0444(11) -0.0064(10) 0.0157(10) 0.0012(9)
O5 0.0653(14) 0.0438(14) 0.0615(13) -0.0117(11) 0.0382(12) -0.0045(11)
O6 0.0574(14) 0.0463(15) 0.0652(14) -0.0117(12) 0.0245(12) -0.0064(11)

loop_
_atom_type_symbol
_atom_type_description
_atom_type_scat_dispersion_real
_atom_type_scat_dispersion_imag
_atom_type_scat_source
C C 0.0033 0.0016 'International Tables Vol C Tables 4.2.6.8 and 6.1.1.4'
H H 0.0000 0.0000 'International Tables Vol C Tables 4.2.6.8 and 6.1.1.4'
O O 0.0106 0.0060 'International Tables Vol C Tables 4.2.6.8 and 6.1.1.4'
N N 0.0061 0.0033 'International Tables Vol C Tables 4.2.6.8 and 6.1.1.4'
Dy Dy -0.1892 4.4098 'International Tables Vol C Tables 4.2.6.8 and 6.1.1.4'

loop_
_geom_angle_atom_site_label_1
_geom_angle_atom_site_label_2
_geom_angle_atom_site_label_3
_geom_angle
C2 C1 C6 122.1(3)
C2 C1 H1 119.0
C6 C1 H1 119.0
C3 C2 C1 119.7(4)
C3 C2 H2 120.2
C1 C2 H2 120.2
C2 C3 C4 119.8(4)
C2 C3 H3 120.1
C4 C3 H3 120.1
C3 C4 C5 120.3(4)
C3 C4 H4 119.8
C5 C4 H4 119.8
C4 C5 C6 121.1(4)
C4 C5 H5 119.5
C6 C5 H5 119.5
C5 C6 C1 117.0(3)
C5 C6 C7 124.6(3)
C1 C6 C7 118.4(3)
O1 C7 C8 122.7(3)
O1 C7 C6 116.4(3)
C8 C7 C6 120.9(3)
C9 C8 C7 124.5(3)
C9 C8 H8 117.8
C7 C8 H8 117.8
O2 C9 C8 123.2(3)
O2 C9 C10 116.2(3)
C8 C9 C10 120.6(3)
C15 C10 C11 118.2(3)
C15 C10 C9 118.4(3)
C11 C10 C9 123.3(3)
C10 C11 C12 120.0(4)
C10 C11 H11 120.0
C12 C11 H11 120.0
C13 C12 C11 120.1(5)
C13 C12 H12 120.0
C11 C12 H12 120.0
C14 C13 C12 121.0(4)
C14 C13 H13 119.5
C12 C13 H13 119.5
C13 C14 C15 119.5(5)
C13 C14 H14 120.2
C15 C14 H14 120.2
C10 C15 C14 121.1(4)
C10 C15 H15 119.5
C14 C15 H15 119.5
C17 C16 C21 120.8(3)
C17 C16 H16 119.6
C21 C16 H16 119.6
C18 C17 C16 120.3(3)
C18 C17 H17 119.9
C16 C17 H17 119.9
C17 C18 C19 120.0(3)
C17 C18 H18 120.0
C19 C18 H18 120.0
C18 C19 C20 120.0(3)
C18 C19 H19 120.0
C20 C19 H19 120.0
C21 C20 C19 120.6(3)
C21 C20 H20 119.7
C19 C20 H20 119.7
C20 C21 C16 118.3(3)
C20 C21 C22 123.1(3)
C16 C21 C22 118.6(3)
O3 C22 C23 124.2(3)
O3 C22 C21 115.6(3)
C23 C22 C21 120.2(3)
C22 C23 C24 124.5(3)
C22 C23 H23 117.8
C24 C23 H23 117.8
O4 C24 C23 123.9(3)
O4 C24 C25 116.5(2)
C23 C24 C25 119.5(3)
C26 C25 C30 117.9(3)
C26 C25 C24 122.8(3)
C30 C25 C24 119.3(3)
C25 C26 C27 121.3(4)
C25 C26 H26 119.4
C27 C26 H26 119.4
C28 C27 C26 119.7(4)
C28 C27 H27 120.2
C26 C27 H27 120.2
C29 C28 C27 120.3(4)
C29 C28 H28 119.8
C27 C28 H28 119.8
C28 C29 C30 120.1(4)
C28 C29 H29 120.0
C30 C29 H29 120.0
C25 C30 C29 120.7(4)
C25 C30 H30 119.7
C29 C30 H30 119.7
C32 C31 C36 121.1(4)
C32 C31 H31 119.5
C36 C31 H31 119.5
C33 C32 C31 119.9(4)
C33 C32 H32 120.1
C31 C32 H32 120.1
C34 C33 C32 120.0(4)
C34 C33 H33 120.0
C32 C33 H33 120.0
C33 C34 C35 120.2(4)
C33 C34 H34 119.9
C35 C34 H34 119.9
C36 C35 C34 120.3(4)
C36 C35 H35 119.8
C34 C35 H35 119.8
C31 C36 C35 118.5(3)
C31 C36 C37 118.8(3)
C35 C36 C37 122.7(4)
O5 C37 C38 124.2(3)
O5 C37 C36 115.0(3)
C38 C37 C36 120.8(3)
C37 C38 C39 123.4(3)
C37 C38 H38 118.3
C39 C38 H38 118.3
O6 C39 C38 123.4(3)
O6 C39 C40 115.4(3)
C38 C39 C40 121.1(3)
C45 C40 C41 118.1(4)
C45 C40 C39 118.6(3)
C41 C40 C39 123.4(4)
C40 C41 C42 120.1(4)
C40 C41 H41 119.9
C42 C41 H41 119.9
C43 C42 C41 121.0(4)
C43 C42 H42 119.5
C41 C42 H42 119.5
C42 C43 C44 119.6(4)
C42 C43 H43 120.2
C44 C43 H43 120.2
C43 C44 C45 120.2(4)
C43 C44 H44 119.9
C45 C44 H44 119.9
C40 C45 C44 120.9(4)
C40 C45 H45 119.6
C44 C45 H45 119.6
N1 C46 C47 123.4(3)
N1 C46 H46 118.3
C47 C46 H46 118.3
C48 C47 C46 118.8(3)
C48 C47 H47 120.6
C46 C47 H47 120.6
C47 C48 C49 118.8(3)
C47 C48 H48 120.6
C49 C48 H48 120.6
C48 C49 C50 119.9(3)
C48 C49 H49 120.1
C50 C49 H49 120.1
N1 C50 C49 121.5(3)
N1 C50 C51 116.6(3)
C49 C50 C51 121.9(3)
N2 C51 C52 121.4(3)
N2 C51 C50 116.6(2)
C52 C51 C50 122.0(3)
C53 C52 C51 119.4(3)
C53 C52 H52 120.3
C51 C52 H52 120.3
C52 C53 C54 119.5(3)
C52 C53 H53 120.2
C54 C53 H53 120.2
C55 C54 C53 117.8(3)
C55 C54 H54 121.1
C53 C54 H54 121.1
N2 C55 C54 123.6(3)
N2 C55 H55 118.2
C54 C55 H55 118.2
O4 Dy1 O5 147.52(7)
O4 Dy1 O2 87.34(7)
O5 Dy1 O2 118.22(8)
O4 Dy1 O3 72.71(7)
O5 Dy1 O3 74.93(7)
O2 Dy1 O3 143.49(8)
O4 Dy1 O1 92.24(7)
O5 Dy1 O1 79.06(8)
O2 Dy1 O1 71.10(7)
O3 Dy1 O1 79.28(7)
O4 Dy1 O6 139.62(7)
O5 Dy1 O6 70.77(7)
O2 Dy1 O6 74.30(8)
O3 Dy1 O6 139.27(7)
O1 Dy1 O6 114.18(7)
O4 Dy1 N1 94.59(7)
O5 Dy1 N1 80.05(8)
O2 Dy1 N1 137.43(8)
O3 Dy1 N1 75.83(7)
O1 Dy1 N1 150.87(7)
O6 Dy1 N1 77.20(8)
O4 Dy1 N2 69.66(7)
O5 Dy1 N2 131.67(8)
O2 Dy1 N2 78.27(7)
O3 Dy1 N2 120.12(7)
O1 Dy1 N2 145.11(7)
O6 Dy1 N2 71.52(8)
N1 Dy1 N2 62.95(7)
C46 N1 C50 117.6(3)
C46 N1 Dy1 120.3(2)
C50 N1 Dy1 121.62(18)
C51 N2 C55 118.2(3)
C51 N2 Dy1 121.66(18)
C55 N2 Dy1 120.05(19)
C7 O1 Dy1 136.82(19)
C9 O2 Dy1 134.9(2)
C22 O3 Dy1 135.79(18)
C24 O4 Dy1 136.74(18)
C37 O5 Dy1 136.7(2)
C39 O6 Dy1 134.6(2)

loop_
_geom_bond_atom_site_label_1
_geom_bond_atom_site_label_2
_geom_bond_distance
C1 C2 1.369(5)
C1 C6 1.383(4)
C1 H1 0.9300
C2 C3 1.363(6)
C2 H2 0.9300
C3 C4 1.364(6)
C3 H3 0.9300
C4 C5 1.378(6)
C4 H4 0.9300
C5 C6 1.380(5)
C5 H5 0.9300
C6 C7 1.494(4)
C7 O1 1.269(3)
C7 C8 1.401(4)
C8 C9 1.390(4)
C8 H8 0.9300
C9 O2 1.269(3)
C9 C10 1.499(4)
C10 C15 1.380(5)
C10 C11 1.385(5)
C11 C12 1.394(5)
C11 H11 0.9300
C12 C13 1.360(7)
C12 H12 0.9300
C13 C14 1.351(7)
C13 H13 0.9300
C14 C15 1.390(5)
C14 H14 0.9300
C15 H15 0.9300
C16 C17 1.380(4)
C16 C21 1.388(4)
C16 H16 0.9300
C17 C18 1.369(5)
C17 H17 0.9300
C18 C19 1.374(5)
C18 H18 0.9300
C19 C20 1.388(4)
C19 H19 0.9300
C20 C21 1.386(4)
C20 H20 0.9300
C21 C22 1.507(4)
C22 O3 1.267(3)
C22 C23 1.389(4)
C23 C24 1.395(4)
C23 H23 0.9300
C24 O4 1.269(3)
C24 C25 1.495(4)
C25 C26 1.379(5)
C25 C30 1.386(5)
C26 C27 1.382(5)
C26 H26 0.9300
C27 C28 1.371(6)
C27 H27 0.9300
C28 C29 1.357(6)
C28 H28 0.9300
C29 C30 1.389(5)
C29 H29 0.9300
C30 H30 0.9300
C31 C32 1.380(5)
C31 C36 1.380(5)
C31 H31 0.9300
C32 C33 1.374(6)
C32 H32 0.9300
C33 C34 1.366(6)
C33 H33 0.9300
C34 C35 1.389(6)
C34 H34 0.9300
C35 C36 1.384(5)
C35 H35 0.9300
C36 C37 1.509(5)
C37 O5 1.270(4)
C37 C38 1.392(5)
C38 C39 1.393(5)
C38 H38 0.9300
C39 O6 1.268(4)
C39 C40 1.510(5)
C40 C45 1.379(5)
C40 C41 1.383(5)
C41 C42 1.385(6)
C41 H41 0.9300
C42 C43 1.352(6)
C42 H42 0.9300
C43 C44 1.364(6)
C43 H43 0.9300
C44 C45 1.383(5)
C44 H44 0.9300
C45 H45 0.9300
C46 N1 1.333(4)
C46 C47 1.379(5)
C46 H46 0.9300
C47 C48 1.363(5)
C47 H47 0.9300
C48 C49 1.368(5)
C48 H48 0.9300
C49 C50 1.384(4)
C49 H49 0.9300
C50 N1 1.346(4)
C50 C51 1.478(4)
C51 N2 1.336(4)
C51 C52 1.383(4)
C52 C53 1.369(5)
C52 H52 0.9300
C53 C54 1.373(5)
C53 H53 0.9300
C54 C55 1.371(5)
C54 H54 0.9300
C55 N2 1.337(4)
C55 H55 0.9300
Dy1 O4 2.3017(19)
Dy1 O5 2.316(2)
Dy1 O2 2.318(2)
Dy1 O3 2.3257(19)
Dy1 O1 2.343(2)
Dy1 O6 2.346(2)
Dy1 N1 2.562(2)
Dy1 N2 2.578(2)
